data_2205198
loop_
_publ_author_name
'Akbal, Tufan '
'Akdemir, Nesuhi'
'A\(gar, Erbil'
'Kantar, Cihan'
'Erd\"onmez, Ahmet'

_publ_section_title
;
 4-(2-Benzoylphenoxy)phthalonitrile
;
_journal_issue 3
_journal_name_full 'Acta Crystallographica Section E'
_journal_page_first o683
_journal_page_last o684
_journal_paper_doi 10.1107/S160053680500440X
_journal_volume 61
_journal_year 2005
_chemical_formula_iupac 'C21 H12 N2 O2'
_chemical_formula_moiety 'C21 H12 N2 O2'
_chemical_formula_sum 'C21 H12 N2 O2'
_chemical_formula_weight 324.33
_chemical_name_systematic
;
4-(2-Benzoylphenoxy)phthalonitrile
;
_space_group_IT_number 14
_symmetry_cell_setting monoclinic
_symmetry_space_group_name_Hall '-P 2ybc'
_symmetry_space_group_name_H-M 'P 1 21/c 1'
_atom_sites_solution_hydrogens geom
_atom_sites_solution_primary direct
_atom_sites_solution_secondary difmap
_cell_angle_alpha 90.00
_cell_angle_beta 100.460(6)
_cell_angle_gamma 90.00
_cell_formula_units_Z 4
_cell_length_a 8.6894(7)
_cell_length_b 24.3903(15)
_cell_length_c 7.8153(6)
_cell_measurement_reflns_used 12373
_cell_measurement_temperature 293(2)
_cell_measurement_theta_max 25.61
_cell_measurement_theta_min 1.67
_cell_volume 1628.8(2)
_computing_cell_refinement X-AREA
_computing_data_collection 'X-AREA (Stoe & Cie, 2002)'
_computing_data_reduction 'X-RED (Stoe & Cie, 2002)'
_computing_molecular_graphics 'ORTEPIII (Burnett & Johnson, 1996)'
_computing_publication_material 'WinGX (Farrugia, 1997) and PARST (Nardelli, 1995)'
_computing_structure_refinement 'SHELXL97 (Sheldrick, 1997)'
_computing_structure_solution 'SHELXS97 (Sheldrick, 1997)'
_diffrn_ambient_temperature 293(2)
_diffrn_detector_area_resol_mean 6.67
_diffrn_measured_fraction_theta_full 0.980
_diffrn_measured_fraction_theta_max 0.980
_diffrn_measurement_device_type 'Stoe IPDS-2'
_diffrn_measurement_method \w
_diffrn_radiation_monochromator graphite
_diffrn_radiation_source 'fine-focus sealed tube'
_diffrn_radiation_type MoK\a
_diffrn_radiation_wavelength 0.71073
_diffrn_reflns_av_R_equivalents 0.0320
_diffrn_reflns_av_sigmaI/netI 0.0252
_diffrn_reflns_limit_h_max 10
_diffrn_reflns_limit_h_min -10
_diffrn_reflns_limit_k_max 29
_diffrn_reflns_limit_k_min -29
_diffrn_reflns_limit_l_max 9
_diffrn_reflns_limit_l_min -9
_diffrn_reflns_number 10996
_diffrn_reflns_theta_full 25.54
_diffrn_reflns_theta_max 25.54
_diffrn_reflns_theta_min 1.67
_diffrn_standards_decay_% 0
_diffrn_standards_interval_count 0
_diffrn_standards_number 0
_exptl_absorpt_coefficient_mu 0.087
_exptl_absorpt_correction_T_max 0.9704
_exptl_absorpt_correction_T_min 0.9255
_exptl_absorpt_correction_type integration
_exptl_absorpt_process_details '(X-RED; Stoe & Cie, 2002)'
_exptl_crystal_colour colourless
_exptl_crystal_density_diffrn 1.323
_exptl_crystal_density_method 'not measured'
_exptl_crystal_description prism
_exptl_crystal_F_000 672
_exptl_crystal_size_max 0.3
_exptl_crystal_size_mid 0.2
_exptl_crystal_size_min 0.1
_refine_diff_density_max 0.145
_refine_diff_density_min -0.112
_refine_ls_extinction_coef 0.0138(17)
_refine_ls_extinction_expression Fc^*^=kFc[1+0.001xFc^2^\l^3^/sin(2\q)]^-1/4^
_refine_ls_extinction_method SHELXL97
_refine_ls_goodness_of_fit_ref 1.043
_refine_ls_hydrogen_treatment constr
_refine_ls_matrix_type full
_refine_ls_number_parameters 227
_refine_ls_number_reflns 2995
_refine_ls_number_restraints 0
_refine_ls_restrained_S_all 1.043
_refine_ls_R_factor_all 0.0425
_refine_ls_R_factor_gt 0.0332
_refine_ls_shift/su_max 0.001
_refine_ls_shift/su_mean 0.000
_refine_ls_structure_factor_coef Fsqd
_refine_ls_weighting_details 'calc w = 1/[\s^2^(Fo^2^)+(0.0428P)^2^+0.2033P] where P = (Fo^2^+2Fc^2^)/3'
_refine_ls_weighting_scheme calc
_refine_ls_wR_factor_gt 0.0827
_refine_ls_wR_factor_ref 0.0852
_reflns_number_gt 2427
_reflns_number_total 2995
_reflns_threshold_expression I>2\s(I)
_cod_data_source_file ac6158.cif
_cod_data_source_block I
_cod_depositor_comments
;
The following automatic conversions were performed:
'_geom_bond_publ_flag' value 'Y' changed to 'y' according to
'/home/saulius/struct/CIF-dictionaries/cif_core.dic' dictionary named
'cif_core.dic' version 2.4.1 from 2010-06-29 (5
times).

'_geom_angle_publ_flag' value 'Y' changed to 'y' according to
'/home/saulius/struct/CIF-dictionaries/cif_core.dic' dictionary named
'cif_core.dic' version 2.4.1 from 2010-06-29 (3 times).

Automatic conversion script
Id: cif_fix_enum 1527 2010-12-29 10:47:43Z saulius 

The following automatic conversions were performed:

'_geom_bond_publ_flag' value 'Y' changed to 'y' according to
/home/saulius/struct/CIF-dictionaries/cif_core.dic dictionary named
'cif_core.dic' version 2.4.1 from 2010-06-29 (5
times).

'_geom_angle_publ_flag' value 'Y' changed to 'y' according
to /home/saulius/struct/CIF-dictionaries/cif_core.dic dictionary
named 'cif_core.dic' version 2.4.1 from 2010-06-29 (3 times).

Automatic conversion script
Id: cif_fix_values 1715 2011-07-08 13:25:40Z adriana 
;
_cod_original_sg_symbol_H-M 'P 21/c'
_cod_database_code 2205198
_cod_database_fobs_code 2205198

loop_
_symmetry_equiv_pos_as_xyz
'x, y, z'
'-x, y+1/2, -z+1/2'
'-x, -y, -z'
'x, -y-1/2, z-1/2'

loop_
_atom_site_label
_atom_site_fract_x
_atom_site_fract_y
_atom_site_fract_z
_atom_site_U_iso_or_equiv
_atom_site_adp_type
_atom_site_calc_flag
_atom_site_refinement_flags
_atom_site_occupancy
_atom_site_type_symbol
O1 0.11150(10) 0.61951(3) 0.56205(11) 0.0321(2) Uani d . 1 O
O2 0.31719(13) 0.50112(4) 0.36382(12) 0.0456(3) Uani d . 1 O
N2 -0.10993(15) 0.70826(5) 1.29521(16) 0.0450(3) Uani d . 1 N
C5 0.07364(15) 0.64025(5) 0.71224(16) 0.0295(3) Uani d . 1 C
C4 -0.08473(15) 0.64164(5) 0.71840(17) 0.0309(3) Uani d . 1 C
H4 -0.1583 0.6310 0.6223 0.037 Uiso calc R 1 H
C15 0.30791(15) 0.53292(5) 0.48192(16) 0.0326(3) Uani d . 1 C
C10 0.34509(15) 0.59260(5) 0.46406(16) 0.0312(3) Uani d . 1 C
C16 0.26384(15) 0.51371(5) 0.64631(16) 0.0300(3) Uani d . 1 C
C3 -0.13213(15) 0.65904(5) 0.86939(17) 0.0311(3) Uani d . 1 C
C9 0.25295(14) 0.63427(5) 0.51365(16) 0.0303(3) Uani d . 1 C
C2 -0.07074(16) 0.69356(5) 1.17067(18) 0.0344(3) Uani d . 1 C
C8 -0.02083(15) 0.67490(5) 1.01515(16) 0.0301(3) Uani d . 1 C
C6 0.18463(15) 0.65578(5) 0.85469(17) 0.0323(3) Uani d . 1 C
H6 0.2905 0.6549 0.8488 0.039 Uiso calc R 1 H
C21 0.15202(16) 0.47265(5) 0.64117(18) 0.0359(3) Uani d . 1 C
H21 0.1061 0.4572 0.5353 0.043 Uiso calc R 1 H
C1 -0.29594(16) 0.66071(5) 0.87846(18) 0.0364(3) Uani d . 1 C
N1 -0.42550(14) 0.66181(5) 0.88902(18) 0.0493(3) Uani d . 1 N
C7 0.13662(15) 0.67264(5) 1.00555(17) 0.0326(3) Uani d . 1 C
H7 0.2110 0.6826 1.1017 0.039 Uiso calc R 1 H
C11 0.47485(16) 0.60767(6) 0.39329(18) 0.0391(3) Uani d . 1 C
H11 0.5360 0.5806 0.3550 0.047 Uiso calc R 1 H
C12 0.51415(17) 0.66211(6) 0.37901(19) 0.0439(4) Uani d . 1 C
H12 0.6024 0.6715 0.3337 0.053 Uiso calc R 1 H
C17 0.33602(16) 0.53506(5) 0.80549(16) 0.0339(3) Uani d . 1 C
H17 0.4117 0.5622 0.8096 0.041 Uiso calc R 1 H
C13 0.42206(17) 0.70272(6) 0.43225(19) 0.0418(3) Uani d . 1 C
H13 0.4493 0.7394 0.4242 0.050 Uiso calc R 1 H
C20 0.10949(18) 0.45486(6) 0.79339(19) 0.0429(4) Uani d . 1 C
H20 0.0322 0.4283 0.7896 0.052 Uiso calc R 1 H
C14 0.28978(16) 0.68891(5) 0.49726(18) 0.0375(3) Uani d . 1 C
H14 0.2260 0.7161 0.5298 0.045 Uiso calc R 1 H
C18 0.29553(17) 0.51594(6) 0.95780(17) 0.0393(3) Uani d . 1 C
H18 0.3453 0.5298 1.0645 0.047 Uiso calc R 1 H
C19 0.18123(18) 0.47633(6) 0.95171(19) 0.0431(4) Uani d . 1 C
H19 0.1524 0.4641 1.0541 0.052 Uiso calc R 1 H

loop_
_atom_site_aniso_label
_atom_site_aniso_U_11
_atom_site_aniso_U_22
_atom_site_aniso_U_33
_atom_site_aniso_U_12
_atom_site_aniso_U_13
_atom_site_aniso_U_23
O1 0.0270(5) 0.0339(5) 0.0369(5) -0.0017(4) 0.0098(4) -0.0045(4)
O2 0.0648(7) 0.0409(5) 0.0332(5) 0.0074(5) 0.0146(5) -0.0037(4)
N2 0.0435(8) 0.0469(7) 0.0468(7) -0.0031(5) 0.0137(6) -0.0084(6)
C5 0.0279(7) 0.0256(6) 0.0360(7) 0.0005(5) 0.0083(5) -0.0003(5)
C4 0.0263(7) 0.0290(6) 0.0364(7) -0.0006(5) 0.0027(5) -0.0014(5)
C15 0.0305(7) 0.0354(7) 0.0319(6) 0.0060(5) 0.0057(5) -0.0004(5)
C10 0.0292(7) 0.0354(7) 0.0293(6) 0.0033(5) 0.0062(5) 0.0037(5)
C16 0.0305(7) 0.0277(6) 0.0320(6) 0.0049(5) 0.0064(5) 0.0012(5)
C3 0.0247(7) 0.0272(6) 0.0418(7) 0.0013(5) 0.0073(5) 0.0012(5)
C9 0.0244(7) 0.0361(7) 0.0307(6) -0.0005(5) 0.0055(5) 0.0015(5)
C2 0.0303(7) 0.0319(7) 0.0415(7) -0.0010(5) 0.0074(6) -0.0016(6)
C8 0.0288(7) 0.0252(6) 0.0372(7) 0.0010(5) 0.0080(5) 0.0000(5)
C6 0.0237(7) 0.0319(7) 0.0415(7) 0.0001(5) 0.0068(6) -0.0001(5)
C21 0.0374(8) 0.0290(6) 0.0400(7) 0.0015(6) 0.0037(6) -0.0006(5)
C1 0.0301(8) 0.0375(7) 0.0422(8) 0.0002(6) 0.0079(6) -0.0057(6)
N1 0.0294(7) 0.0576(8) 0.0623(8) -0.0008(6) 0.0119(6) -0.0113(6)
C7 0.0280(7) 0.0312(6) 0.0375(7) -0.0019(5) 0.0035(5) -0.0018(5)
C11 0.0333(8) 0.0469(8) 0.0393(7) 0.0064(6) 0.0122(6) 0.0064(6)
C12 0.0320(8) 0.0549(9) 0.0465(8) -0.0047(6) 0.0116(6) 0.0105(7)
C17 0.0344(8) 0.0319(7) 0.0352(7) 0.0004(5) 0.0056(6) 0.0004(5)
C13 0.0396(9) 0.0398(8) 0.0459(8) -0.0073(6) 0.0080(7) 0.0064(6)
C20 0.0403(9) 0.0357(7) 0.0541(9) -0.0031(6) 0.0122(7) 0.0083(6)
C14 0.0363(8) 0.0335(7) 0.0428(7) -0.0002(6) 0.0076(6) 0.0009(6)
C18 0.0466(9) 0.0398(7) 0.0315(7) 0.0040(6) 0.0067(6) 0.0013(6)
C19 0.0493(9) 0.0411(8) 0.0424(8) 0.0056(6) 0.0177(7) 0.0110(6)

loop_
_atom_type_symbol
_atom_type_description
_atom_type_scat_dispersion_real
_atom_type_scat_dispersion_imag
_atom_type_scat_source
C C 0.0033 0.0016 'International Tables Vol C Tables 4.2.6.8 and 6.1.1.4'
H H 0.0000 0.0000 'International Tables Vol C Tables 4.2.6.8 and 6.1.1.4'
N N 0.0061 0.0033 'International Tables Vol C Tables 4.2.6.8 and 6.1.1.4'
O O 0.0106 0.0060 'International Tables Vol C Tables 4.2.6.8 and 6.1.1.4'

loop_
_geom_angle_atom_site_label_1
_geom_angle_atom_site_label_2
_geom_angle_atom_site_label_3
_geom_angle
_geom_angle_publ_flag
C5 O1 C9 119.73(10) y
O1 C5 C4 115.63(11) ?
O1 C5 C6 123.21(11) ?
C4 C5 C6 121.03(11) ?
C3 C4 C5 119.19(12) ?
C3 C4 H4 120.4 ?
C5 C4 H4 120.4 ?
O2 C15 C16 121.22(12) ?
O2 C15 C10 120.05(11) ?
C16 C15 C10 118.72(10) y
C9 C10 C11 117.77(12) ?
C9 C10 C15 122.49(11) ?
C11 C10 C15 119.73(11) ?
C17 C16 C21 119.69(12) ?
C17 C16 C15 120.82(12) ?
C21 C16 C15 119.46(11) ?
C4 C3 C8 120.44(11) ?
C4 C3 C1 120.04(12) ?
C8 C3 C1 119.52(11) ?
C14 C9 C10 121.59(12) ?
C14 C9 O1 120.24(11) ?
C10 C9 O1 117.77(11) ?
N2 C2 C8 179.63(17) ?
C7 C8 C3 119.04(11) ?
C7 C8 C2 120.76(12) ?
C3 C8 C2 120.20(11) ?
C7 C6 C5 119.49(12) ?
C7 C6 H6 120.3 ?
C5 C6 H6 120.3 ?
C20 C21 C16 119.81(13) ?
C20 C21 H21 120.1 ?
C16 C21 H21 120.1 ?
N1 C1 C3 178.68(15) ?
C6 C7 C8 120.80(12) ?
C6 C7 H7 119.6 ?
C8 C7 H7 119.6 ?
C12 C11 C10 121.08(13) ?
C12 C11 H11 119.5 ?
C10 C11 H11 119.5 ?
C11 C12 C13 119.94(13) y
C11 C12 H12 120.0 ?
C13 C12 H12 120.0 ?
C18 C17 C16 120.06(12) ?
C18 C17 H17 120.0 ?
C16 C17 H17 120.0 ?
C14 C13 C12 120.10(13) ?
C14 C13 H13 120.0 ?
C12 C13 H13 120.0 ?
C21 C20 C19 120.33(13) ?
C21 C20 H20 119.8 ?
C19 C20 H20 119.8 ?
C13 C14 C9 119.47(13) ?
C13 C14 H14 120.3 ?
C9 C14 H14 120.3 ?
C19 C18 C17 120.03(13) ?
C19 C18 H18 120.0 ?
C17 C18 H18 120.0 ?
C18 C19 C20 120.03(13) ?
C18 C19 H19 120.0 ?
C20 C19 H19 120.0 ?

loop_
_geom_bond_atom_site_label_1
_geom_bond_atom_site_label_2
_geom_bond_distance
_geom_bond_publ_flag
O1 C5 1.3719(14) y
O1 C9 1.3972(15) y
O2 C15 1.2193(15) y
N2 C2 1.1455(17) y
C5 C4 1.3861(17) ?
C5 C6 1.3869(18) ?
C4 C3 1.3851(18) ?
C4 H4 0.9300 ?
C15 C16 1.4817(17) ?
C15 C10 1.5030(18) ?
C10 C9 1.3918(18) ?
C10 C11 1.3924(18) ?
C16 C17 1.3888(18) ?
C16 C21 1.3909(18) ?
C3 C8 1.4081(19) ?
C3 C1 1.4386(18) ?
C9 C14 1.3818(18) ?
C2 C8 1.4366(18) ?
C8 C7 1.3849(17) ?
C6 C7 1.3826(18) ?
C6 H6 0.9300 ?
C21 C20 1.3783(19) ?
C21 H21 0.9300 ?
C1 N1 1.1440(17) y
C7 H7 0.9300 ?
C11 C12 1.380(2) ?
C11 H11 0.9300 ?
C12 C13 1.384(2) ?
C12 H12 0.9300 ?
C17 C18 1.3822(18) ?
C17 H17 0.9300 ?
C13 C14 1.3801(19) ?
C13 H13 0.9300 ?
C20 C19 1.383(2) ?
C20 H20 0.9300 ?
C14 H14 0.9300 ?
C18 C19 1.380(2) ?
C18 H18 0.9300 ?
C19 H19 0.9300 ?

loop_
_geom_torsion_atom_site_label_1
_geom_torsion_atom_site_label_2
_geom_torsion_atom_site_label_3
_geom_torsion_atom_site_label_4
_geom_torsion
C9 O1 C5 C4 156.19(11)
C9 O1 C5 C6 -27.83(17)
O1 C5 C4 C3 176.30(11)
C6 C5 C4 C3 0.23(18)
O2 C15 C10 C9 136.17(14)
C16 C15 C10 C9 -45.23(18)
O2 C15 C10 C11 -42.90(19)
C16 C15 C10 C11 135.70(13)
O2 C15 C16 C17 140.87(14)
C10 C15 C16 C17 -37.71(17)
O2 C15 C16 C21 -37.24(19)
C10 C15 C16 C21 144.18(12)
C5 C4 C3 C8 -0.27(18)
C5 C4 C3 C1 -179.92(11)
C11 C10 C9 C14 -1.36(19)
C15 C10 C9 C14 179.55(12)
C11 C10 C9 O1 171.37(11)
C15 C10 C9 O1 -7.72(18)
C5 O1 C9 C14 -54.98(16)
C5 O1 C9 C10 132.18(12)
C4 C3 C8 C7 -0.26(18)
C1 C3 C8 C7 179.39(11)
C4 C3 C8 C2 179.23(11)
C1 C3 C8 C2 -1.12(18)
O1 C5 C6 C7 -175.42(11)
C4 C5 C6 C7 0.35(18)
C17 C16 C21 C20 2.39(19)
C15 C16 C21 C20 -179.48(12)
C5 C6 C7 C8 -0.90(18)
C3 C8 C7 C6 0.85(18)
C2 C8 C7 C6 -178.63(12)
C9 C10 C11 C12 2.4(2)
C15 C10 C11 C12 -178.45(12)
C10 C11 C12 C13 -1.3(2)
C21 C16 C17 C18 -0.69(19)
C15 C16 C17 C18 -178.80(12)
C11 C12 C13 C14 -0.9(2)
C16 C21 C20 C19 -2.2(2)
C12 C13 C14 C9 2.0(2)
C10 C9 C14 C13 -0.8(2)
O1 C9 C14 C13 -173.37(12)
C16 C17 C18 C19 -1.2(2)
C17 C18 C19 C20 1.4(2)
C21 C20 C19 C18 0.3(2)

loop_
_cod_related_entry_id
_cod_related_entry_database
_cod_related_entry_code
1 ChemSpider 21129901
